data_1541060
loop_
_publ_author_name
'Trunov, V.A.'
'Kaganovich, T.Yu.'
'Matveev, A.V.'
'Kurbakov, A.I.'
'Balagurov, A.M.'
'Hewat, A.W.'
'Fischer, P.'
'Maayouf, R.M.A.'
'Antson, O.'

_publ_section_title
;
 Neutron diffraction studies of isotope-substituted tetragonal
 superconductors RBa2Cu2.76Fe.24 O7+delta (R= Sm, Y)
;
_journal_name_full 'Physica C (Amsterdam)'
_journal_page_first 123
_journal_page_last 130
_journal_volume 197
_journal_year 1992
_chemical_formula_sum 'Ba2 Cu2.764 Fe0.236 O7.36 Sm'
_chemical_name_systematic 'Sm Ba2 Cu2.764 Fe.236 O7.36'
_space_group_IT_number 123
_symmetry_space_group_name_Hall '-P 4 2'
_symmetry_space_group_name_H-M 'P 4/m m m'
_cell_angle_alpha 90
_cell_angle_beta 90
_cell_angle_gamma 90
_cell_formula_units_Z 1
_cell_length_a 3.8967
_cell_length_b 3.8967
_cell_length_c 11.6565
_cell_volume 176.995
_citation_journal_id_ASTM PHYCE6
_cod_data_source_file Trunov_PHYCE6_1992_1558.cif
_cod_data_source_block Ba2Cu2.764Fe0.236O7.36Sm1
_cod_original_cell_volume 176.9954
_cod_original_formula_sum 'Ba2 Cu2.764 Fe0.236 O7.36 Sm1'
_cod_database_code 1541060

loop_
_symmetry_equiv_pos_as_xyz
x,y,z
-y,x,z
-x,-y,z
y,-x,z
x,-y,-z
y,x,-z
-x,y,-z
-y,-x,-z
-x,-y,-z
y,-x,-z
x,y,-z
-y,x,-z
-x,y,z
-y,-x,z
x,-y,z
y,x,z

loop_
_atom_site_label
_atom_site_type_symbol
_atom_site_fract_x
_atom_site_fract_y
_atom_site_fract_z
_atom_site_occupancy
_atom_site_U_iso_or_equiv
Cu1 Cu+2 0 0 0 0.94 0.0
O3 O-2 0 0.5 0 0.68 0.0
Cu2 Cu+2 0 0 0.3537 0.912 0.0
Sm1 Sm+3 0.5 0.5 0.5 1 0.0
O1 O-2 0 0 0.1577 1 0.0
Fe2 Fe+2 0 0 0.3537 0.088 0.0
Fe1 Fe+2 0 0 0 0.06 0.0
O2 O-2 0 0.5 0.3722 1 0.0
Ba1 Ba+2 0.5 0.5 0.1803 1 0.0
